data_4087192
loop_
_publ_author_name
'Henrion, Micka\"el'
'de P. Cardoso, Bernardo'
'C\'esar, Vincent'
'Chetcuti, Michael J.'
'Ritleng, Vincent'

_publ_section_title
;
 Nickel(II) Complexes of Highly \s-Donating Cyclic (Alkyl)(Amino)- and
 Malonate-Carbenes: Syntheses and Catalytic Studies
;
_journal_issue 6
_journal_name_full Organometallics
_journal_page_first 1113
_journal_paper_doi 10.1021/acs.organomet.6b00906
_journal_volume 36
_journal_year 2017
_chemical_formula_moiety 'C33 H38 N4 Ni O2'
_chemical_formula_sum 'C33 H38 N4 Ni O2'
_chemical_formula_weight 581.38
_chemical_name_systematic
;
 ?
;
_space_group_crystal_system orthorhombic
_space_group_IT_number 61
_space_group_name_Hall '-P 2ac 2ab'
_space_group_name_H-M_alt 'P b c a'
_symmetry_space_group_name_Hall '-P 2ac 2ab'
_symmetry_space_group_name_H-M 'P b c a'
_atom_sites_solution_hydrogens geom
_atom_sites_solution_primary direct
_atom_sites_solution_secondary difmap
_audit_creation_method SHELXL-2013
_cell_angle_alpha 90
_cell_angle_beta 90
_cell_angle_gamma 90
_cell_formula_units_Z 8
_cell_length_a 16.6645(11)
_cell_length_b 16.9683(11)
_cell_length_c 20.0404(14)
_cell_measurement_reflns_used 5311
_cell_measurement_temperature 173(2)
_cell_measurement_theta_max 27.79
_cell_measurement_theta_min 2.37
_cell_volume 5666.8(7)
_computing_cell_refinement 'Bruker SAINT'
_computing_data_collection 'Bruker APEX2'
_computing_data_reduction 'Bruker SAINT'
_computing_molecular_graphics 'Bruker SHELXTL'
_computing_publication_material 'Bruker SHELXTL'
_computing_structure_refinement 'SHELXL-2013 (Sheldrick, 2013)'
_computing_structure_solution 'SHELXS-2013 (Sheldrick, 2013)'
_diffrn_ambient_temperature 173(2)
_diffrn_measured_fraction_theta_full 1.000
_diffrn_measured_fraction_theta_max 0.999
_diffrn_measurement_device_type 'Bruker APEX-II CCD'
_diffrn_measurement_method '\f and \w scans'
_diffrn_radiation_type MoK\a
_diffrn_radiation_wavelength 0.71073
_diffrn_reflns_av_R_equivalents 0.0721
_diffrn_reflns_av_unetI/netI 0.0612
_diffrn_reflns_Laue_measured_fraction_full 1.000
_diffrn_reflns_Laue_measured_fraction_max 0.999
_diffrn_reflns_limit_h_max 11
_diffrn_reflns_limit_h_min -22
_diffrn_reflns_limit_k_max 16
_diffrn_reflns_limit_k_min -22
_diffrn_reflns_limit_l_max 26
_diffrn_reflns_limit_l_min -25
_diffrn_reflns_number 36320
_diffrn_reflns_point_group_measured_fraction_full 1.000
_diffrn_reflns_point_group_measured_fraction_max 0.999
_diffrn_reflns_theta_full 25.242
_diffrn_reflns_theta_max 28.000
_diffrn_reflns_theta_min 1.992
_diffrn_source 'fine focus sealed tube'
_exptl_absorpt_coefficient_mu 0.722
_exptl_absorpt_correction_T_max 0.7456
_exptl_absorpt_correction_T_min 0.6620
_exptl_absorpt_correction_type multi-scan
_exptl_absorpt_process_details sadabs
_exptl_crystal_colour green
_exptl_crystal_density_diffrn 1.363
_exptl_crystal_description plate
_exptl_crystal_F_000 2464
_exptl_crystal_size_max 0.350
_exptl_crystal_size_mid 0.200
_exptl_crystal_size_min 0.120
_refine_diff_density_max 0.350
_refine_diff_density_min -0.360
_refine_diff_density_rms 0.062
_refine_ls_extinction_coef .
_refine_ls_extinction_method none
_refine_ls_goodness_of_fit_ref 0.999
_refine_ls_hydrogen_treatment constr
_refine_ls_matrix_type full
_refine_ls_number_parameters 370
_refine_ls_number_reflns 6837
_refine_ls_number_restraints 0
_refine_ls_restrained_S_all 0.999
_refine_ls_R_factor_all 0.0938
_refine_ls_R_factor_gt 0.0406
_refine_ls_shift/su_max 0.001
_refine_ls_shift/su_mean 0.000
_refine_ls_structure_factor_coef Fsqd
_refine_ls_weighting_details 'w=1/[\s^2^(Fo^2^)+(0.0465P)^2^+0.7997P] where P=(Fo^2^+2Fc^2^)/3'
_refine_ls_weighting_scheme calc
_refine_ls_wR_factor_gt 0.0842
_refine_ls_wR_factor_ref 0.1006
_reflns_Friedel_coverage 0.000
_reflns_Friedel_fraction_full .
_reflns_Friedel_fraction_max .
_reflns_number_gt 4237
_reflns_number_total 6837
_reflns_threshold_expression 'I > 2\s(I)'
_cod_data_source_file om6b00906_si_002.cif
_cod_data_source_block mcbc161006
_cod_database_code 4087192
_shelx_space_group_comment
;
The symmetry employed for this shelxl refinement is uniquely defined
by the following loop, which should always be used as a source of
symmetry information in preference to the above space-group names.
They are only intended as comments.
;
_shelx_estimated_absorpt_t_min 0.786
_shelx_estimated_absorpt_t_max 0.918
_shelxl_version_number 2013-4

loop_
_space_group_symop_operation_xyz
'x, y, z'
'x+1/2, -y+1/2, -z'
'-x, y+1/2, -z+1/2'
'-x+1/2, -y, z+1/2'
'-x, -y, -z'
'-x-1/2, y-1/2, z'
'x, -y-1/2, z-1/2'
'x-1/2, y, -z-1/2'

loop_
_atom_site_label
_atom_site_type_symbol
_atom_site_fract_x
_atom_site_fract_y
_atom_site_fract_z
_atom_site_U_iso_or_equiv
_atom_site_adp_type
_atom_site_occupancy
_atom_site_site_symmetry_order
_atom_site_calc_flag
_atom_site_refinement_flags_posn
_atom_site_refinement_flags_adp
_atom_site_refinement_flags_occupancy
_atom_site_disorder_assembly
_atom_site_disorder_group
C1 C 0.80221(12) 0.01511(13) 0.30649(11) 0.0207(5) Uani 1 1 d . . . . .
C2 C 0.69461(12) 0.00186(15) 0.39394(12) 0.0253(5) Uani 1 1 d . . . . .
C3 C 0.66558(12) -0.06532(14) 0.36224(12) 0.0249(5) Uani 1 1 d . . . . .
C4 C 0.70384(12) -0.09716(15) 0.30625(13) 0.0259(6) Uani 1 1 d . . . . .
C5 C 0.59316(13) -0.10707(16) 0.38896(14) 0.0349(6) Uani 1 1 d . . . . .
H5A H 0.5787 -0.0848 0.4325 0.052 Uiso 1 1 calc R U . . .
H5B H 0.6051 -0.1633 0.3940 0.052 Uiso 1 1 calc R U . . .
H5C H 0.5482 -0.1004 0.3579 0.052 Uiso 1 1 calc R U . . .
C6 C 0.80771(13) 0.08793(15) 0.41284(12) 0.0253(5) Uani 1 1 d . . . . .
C7 C 0.78708(14) 0.16668(15) 0.42192(12) 0.0293(6) Uani 1 1 d . . . . .
C8 C 0.82839(15) 0.20955(16) 0.47089(13) 0.0367(7) Uani 1 1 d . . . . .
H8 H 0.8154 0.2636 0.4772 0.044 Uiso 1 1 calc R U . . .
C9 C 0.88738(15) 0.17601(18) 0.51030(13) 0.0381(7) Uani 1 1 d . . . . .
C10 C 0.90337(14) 0.09692(17) 0.50177(13) 0.0349(7) Uani 1 1 d . . . . .
H10 H 0.9431 0.0729 0.5290 0.042 Uiso 1 1 calc R U . . .
C11 C 0.86347(12) 0.05091(16) 0.45470(12) 0.0275(6) Uani 1 1 d . . . . .
C12 C 0.72250(16) 0.20690(17) 0.38213(13) 0.0393(7) Uani 1 1 d . . . . .
H12A H 0.7463 0.2316 0.3426 0.059 Uiso 1 1 calc R U . . .
H12B H 0.6967 0.2474 0.4097 0.059 Uiso 1 1 calc R U . . .
H12C H 0.6824 0.1680 0.3682 0.059 Uiso 1 1 calc R U . . .
C13 C 0.92867(19) 0.2234(2) 0.56483(15) 0.0578(9) Uani 1 1 d . . . . .
H13A H 0.9367 0.2777 0.5495 0.087 Uiso 1 1 calc R U . . .
H13B H 0.9808 0.1995 0.5751 0.087 Uiso 1 1 calc R U . . .
H13C H 0.8952 0.2235 0.6050 0.087 Uiso 1 1 calc R U . . .
C14 C 0.87822(14) -0.03684(16) 0.45147(13) 0.0348(6) Uani 1 1 d . . . . .
H14A H 0.8267 -0.0646 0.4490 0.052 Uiso 1 1 calc R U . . .
H14B H 0.9072 -0.0537 0.4915 0.052 Uiso 1 1 calc R U . . .
H14C H 0.9103 -0.0491 0.4118 0.052 Uiso 1 1 calc R U . . .
C15 C 0.80383(12) -0.08601(13) 0.21901(12) 0.0227(5) Uani 1 1 d . . . . .
C16 C 0.87400(12) -0.13115(14) 0.22346(12) 0.0242(5) Uani 1 1 d . . . . .
C17 C 0.90150(13) -0.16769(14) 0.16606(13) 0.0280(6) Uani 1 1 d . . . . .
H17 H 0.9491 -0.1983 0.1684 0.034 Uiso 1 1 calc R U . . .
C18 C 0.86221(13) -0.16126(15) 0.10536(13) 0.0301(6) Uani 1 1 d . . . . .
C19 C 0.79087(13) -0.11861(15) 0.10352(13) 0.0300(6) Uani 1 1 d . . . . .
H19 H 0.7627 -0.1141 0.0625 0.036 Uiso 1 1 calc R U . . .
C20 C 0.75981(13) -0.08253(14) 0.16003(12) 0.0251(5) Uani 1 1 d . . . . .
C21 C 0.91804(14) -0.14266(16) 0.28866(13) 0.0333(6) Uani 1 1 d . . . . .
H21A H 0.9569 -0.1856 0.2839 0.050 Uiso 1 1 calc R U . . .
H21B H 0.8795 -0.1558 0.3239 0.050 Uiso 1 1 calc R U . . .
H21C H 0.9463 -0.0940 0.3005 0.050 Uiso 1 1 calc R U . . .
C22 C 0.89707(15) -0.19677(17) 0.04267(14) 0.0410(7) Uani 1 1 d . . . . .
H22A H 0.9208 -0.1550 0.0153 0.062 Uiso 1 1 calc R U . . .
H22B H 0.8545 -0.2232 0.0174 0.062 Uiso 1 1 calc R U . . .
H22C H 0.9386 -0.2352 0.0546 0.062 Uiso 1 1 calc R U . . .
C23 C 0.67864(14) -0.04253(17) 0.15714(14) 0.0345(6) Uani 1 1 d . . . . .
H23A H 0.6697 -0.0216 0.1122 0.052 Uiso 1 1 calc R U . . .
H23B H 0.6771 0.0007 0.1895 0.052 Uiso 1 1 calc R U . . .
H23C H 0.6366 -0.0808 0.1679 0.052 Uiso 1 1 calc R U . . .
C24 C 0.82867(13) 0.09146(14) 0.17750(12) 0.0246(5) Uani 1 1 d . . . . .
C25 C 0.74254(17) 0.13650(17) 0.09937(14) 0.0413(7) Uani 1 1 d . . . . .
H25 H 0.6978 0.1622 0.0796 0.050 Uiso 1 1 calc R U . . .
C26 C 0.79964(16) 0.09635(17) 0.06742(14) 0.0386(7) Uani 1 1 d . . . . .
H26 H 0.8031 0.0877 0.0207 0.046 Uiso 1 1 calc R U . . .
C27 C 0.71327(16) 0.17155(17) 0.21823(14) 0.0399(7) Uani 1 1 d . . . . .
H27A H 0.7183 0.1418 0.2599 0.060 Uiso 1 1 calc R U . . .
H27B H 0.6568 0.1730 0.2046 0.060 Uiso 1 1 calc R U . . .
H27C H 0.7327 0.2255 0.2250 0.060 Uiso 1 1 calc R U . . .
C28 C 0.92432(15) 0.02476(16) 0.09788(14) 0.0351(6) Uani 1 1 d . . . . .
H28A H 0.9688 0.0610 0.0889 0.053 Uiso 1 1 calc R U . . .
H28B H 0.9137 -0.0072 0.0581 0.053 Uiso 1 1 calc R U . . .
H28C H 0.9386 -0.0098 0.1352 0.053 Uiso 1 1 calc R U . . .
C29 C 0.99059(13) 0.07222(17) 0.31887(14) 0.0361(6) Uani 1 1 d . . . . .
H29 H 0.9988 0.0317 0.3508 0.043 Uiso 1 1 calc R U . . .
C30 C 1.01189(12) 0.06895(17) 0.25116(13) 0.0353(6) Uani 1 1 d . . . . .
H30 H 1.0409 0.0280 0.2297 0.042 Uiso 1 1 calc R U . . .
C31 C 0.98188(14) 0.13807(16) 0.22123(14) 0.0341(6) Uani 1 1 d . . . . .
H31 H 0.9836 0.1498 0.1749 0.041 Uiso 1 1 calc R U . . .
C32 C 0.94844(14) 0.18792(16) 0.27182(14) 0.0358(6) Uani 1 1 d . . . . .
H32 H 0.9265 0.2391 0.2656 0.043 Uiso 1 1 calc R U . . .
C33 C 0.95425(14) 0.14731(16) 0.33147(14) 0.0356(7) Uani 1 1 d . . . . .
H33 H 0.9370 0.1661 0.3738 0.043 Uiso 1 1 calc R U . . .
N1 N 0.76678(10) 0.03729(11) 0.36522(9) 0.0219(4) Uani 1 1 d . . . . .
N2 N 0.77041(10) -0.05115(11) 0.27909(9) 0.0211(4) Uani 1 1 d . . . . .
N3 N 0.76069(12) 0.13359(13) 0.16651(10) 0.0309(5) Uani 1 1 d . . . . .
N4 N 0.85239(12) 0.07002(12) 0.11501(10) 0.0282(5) Uani 1 1 d . . . . .
O1 O 0.66713(10) 0.03356(11) 0.44487(9) 0.0374(5) Uani 1 1 d . . . . .
O2 O 0.68621(10) -0.15879(11) 0.27715(10) 0.0374(5) Uani 1 1 d . . . . .
Ni1 Ni 0.88341(2) 0.07668(2) 0.26009(2) 0.02194(9) Uani 1 1 d . . . . .

loop_
_atom_site_aniso_label
_atom_site_aniso_U_11
_atom_site_aniso_U_22
_atom_site_aniso_U_33
_atom_site_aniso_U_23
_atom_site_aniso_U_13
_atom_site_aniso_U_12
C1 0.0206(10) 0.0187(13) 0.0227(12) 0.0023(10) -0.0042(9) 0.0035(9)
C2 0.0215(10) 0.0288(14) 0.0256(13) 0.0051(12) 0.0003(9) 0.0002(10)
C3 0.0211(10) 0.0245(14) 0.0291(13) 0.0053(11) 0.0004(9) -0.0014(9)
C4 0.0198(10) 0.0238(14) 0.0340(14) 0.0042(11) -0.0025(10) -0.0025(9)
C5 0.0275(12) 0.0341(16) 0.0431(17) 0.0046(13) 0.0023(11) -0.0047(11)
C6 0.0260(11) 0.0296(15) 0.0204(13) -0.0017(11) 0.0045(9) -0.0048(10)
C7 0.0366(12) 0.0273(15) 0.0241(14) -0.0005(12) 0.0081(11) -0.0040(11)
C8 0.0480(14) 0.0310(16) 0.0313(16) -0.0082(13) 0.0110(12) -0.0095(12)
C9 0.0387(13) 0.0489(19) 0.0268(14) -0.0097(13) 0.0060(12) -0.0173(13)
C10 0.0274(12) 0.053(2) 0.0247(14) -0.0022(13) 0.0003(10) -0.0050(11)
C11 0.0249(10) 0.0348(15) 0.0228(13) -0.0006(12) 0.0036(9) -0.0025(10)
C12 0.0574(16) 0.0302(17) 0.0303(15) 0.0011(13) 0.0033(13) 0.0093(13)
C13 0.0617(18) 0.069(2) 0.0430(19) -0.0203(17) 0.0025(15) -0.0249(17)
C14 0.0327(12) 0.0412(17) 0.0303(15) 0.0049(13) -0.0030(11) 0.0062(12)
C15 0.0243(10) 0.0144(13) 0.0294(13) -0.0021(10) 0.0023(9) -0.0040(9)
C16 0.0238(10) 0.0175(12) 0.0311(14) 0.0040(10) 0.0011(9) -0.0019(9)
C17 0.0244(11) 0.0210(14) 0.0385(15) 0.0008(12) 0.0060(10) 0.0019(9)
C18 0.0312(12) 0.0248(15) 0.0343(16) -0.0047(12) 0.0053(10) -0.0035(10)
C19 0.0301(11) 0.0308(16) 0.0291(14) -0.0043(12) -0.0034(10) -0.0033(11)
C20 0.0248(10) 0.0205(13) 0.0300(13) -0.0039(12) -0.0028(9) -0.0028(10)
C21 0.0313(12) 0.0333(16) 0.0353(15) -0.0021(13) -0.0021(11) 0.0092(11)
C22 0.0446(14) 0.0407(18) 0.0378(16) -0.0091(14) 0.0106(13) -0.0024(13)
C23 0.0298(12) 0.0387(17) 0.0350(16) -0.0052(13) -0.0070(11) 0.0056(11)
C24 0.0277(11) 0.0180(14) 0.0281(14) 0.0045(10) 0.0012(10) -0.0022(9)
C25 0.0529(16) 0.0397(18) 0.0311(16) 0.0049(14) -0.0110(13) 0.0117(14)
C26 0.0521(16) 0.0406(18) 0.0232(14) 0.0040(13) -0.0059(12) 0.0031(13)
C27 0.0455(14) 0.0368(17) 0.0373(16) -0.0036(14) -0.0046(13) 0.0166(12)
C28 0.0393(13) 0.0330(17) 0.0330(15) -0.0032(13) 0.0061(12) 0.0032(12)
C29 0.0264(11) 0.0417(18) 0.0402(16) 0.0098(14) -0.0077(11) -0.0075(12)
C30 0.0189(10) 0.0438(17) 0.0434(17) -0.0060(14) 0.0016(10) -0.0044(10)
C31 0.0312(12) 0.0383(17) 0.0329(15) 0.0037(13) -0.0015(11) -0.0145(11)
C32 0.0349(12) 0.0232(15) 0.0493(18) 0.0006(13) -0.0009(12) -0.0121(11)
C33 0.0308(12) 0.0406(18) 0.0355(16) -0.0086(14) -0.0002(11) -0.0173(12)
N1 0.0226(9) 0.0206(11) 0.0227(11) 0.0020(9) 0.0010(8) -0.0014(8)
N2 0.0206(9) 0.0165(11) 0.0262(11) -0.0023(9) 0.0008(7) 0.0005(7)
N3 0.0366(11) 0.0275(13) 0.0285(12) -0.0004(10) -0.0069(9) 0.0057(9)
N4 0.0368(10) 0.0238(12) 0.0239(11) 0.0017(10) -0.0001(9) 0.0005(9)
O1 0.0364(9) 0.0421(12) 0.0336(11) -0.0057(9) 0.0134(8) -0.0056(8)
O2 0.0370(9) 0.0259(11) 0.0491(12) -0.0069(9) 0.0078(8) -0.0123(8)
Ni1 0.02112(13) 0.02135(17) 0.02335(16) 0.00189(14) -0.00024(12) -0.00283(12)

loop_
_atom_type_symbol
_atom_type_description
_atom_type_scat_dispersion_real
_atom_type_scat_dispersion_imag
_atom_type_scat_source
C C 0.0033 0.0016 'International Tables Vol C Tables 4.2.6.8 and 6.1.1.4'
H H 0.0000 0.0000 'International Tables Vol C Tables 4.2.6.8 and 6.1.1.4'
N N 0.0061 0.0033 'International Tables Vol C Tables 4.2.6.8 and 6.1.1.4'
O O 0.0106 0.0060 'International Tables Vol C Tables 4.2.6.8 and 6.1.1.4'
Ni Ni 0.3393 1.1124 'International Tables Vol C Tables 4.2.6.8 and 6.1.1.4'

loop_
_geom_angle_atom_site_label_1
_geom_angle_atom_site_label_2
_geom_angle_atom_site_label_3
_geom_angle
_geom_angle_site_symmetry_1
_geom_angle_site_symmetry_3
N2 C1 N1 113.98(19) . .
N2 C1 Ni1 121.50(16) . .
N1 C1 Ni1 124.26(16) . .
O1 C2 C3 127.0(2) . .
O1 C2 N1 116.7(2) . .
C3 C2 N1 116.3(2) . .
C2 C3 C4 121.6(2) . .
C2 C3 C5 120.3(2) . .
C4 C3 C5 118.1(2) . .
O2 C4 C3 126.8(2) . .
O2 C4 N2 117.2(2) . .
C3 C4 N2 116.0(2) . .
C3 C5 H5A 109.5 . .
C3 C5 H5B 109.5 . .
H5A C5 H5B 109.5 . .
C3 C5 H5C 109.5 . .
H5A C5 H5C 109.5 . .
H5B C5 H5C 109.5 . .
C7 C6 C11 121.1(2) . .
C7 C6 N1 122.5(2) . .
C11 C6 N1 116.1(2) . .
C6 C7 C8 117.9(2) . .
C6 C7 C12 122.9(2) . .
C8 C7 C12 119.2(2) . .
C9 C8 C7 122.3(3) . .
C9 C8 H8 118.8 . .
C7 C8 H8 118.8 . .
C10 C9 C8 117.8(2) . .
C10 C9 C13 121.1(3) . .
C8 C9 C13 120.9(3) . .
C9 C10 C11 122.5(3) . .
C9 C10 H10 118.8 . .
C11 C10 H10 118.8 . .
C10 C11 C6 118.1(2) . .
C10 C11 C14 120.2(2) . .
C6 C11 C14 121.6(2) . .
C7 C12 H12A 109.5 . .
C7 C12 H12B 109.5 . .
H12A C12 H12B 109.5 . .
C7 C12 H12C 109.5 . .
H12A C12 H12C 109.5 . .
H12B C12 H12C 109.5 . .
C9 C13 H13A 109.5 . .
C9 C13 H13B 109.5 . .
H13A C13 H13B 109.5 . .
C9 C13 H13C 109.5 . .
H13A C13 H13C 109.5 . .
H13B C13 H13C 109.5 . .
C11 C14 H14A 109.5 . .
C11 C14 H14B 109.5 . .
H14A C14 H14B 109.5 . .
C11 C14 H14C 109.5 . .
H14A C14 H14C 109.5 . .
H14B C14 H14C 109.5 . .
C20 C15 C16 121.1(2) . .
C20 C15 N2 118.97(19) . .
C16 C15 N2 119.3(2) . .
C17 C16 C15 117.9(2) . .
C17 C16 C21 120.0(2) . .
C15 C16 C21 122.1(2) . .
C16 C17 C18 122.5(2) . .
C16 C17 H17 118.7 . .
C18 C17 H17 118.7 . .
C17 C18 C19 117.9(2) . .
C17 C18 C22 121.2(2) . .
C19 C18 C22 120.9(2) . .
C20 C19 C18 121.8(2) . .
C20 C19 H19 119.1 . .
C18 C19 H19 119.1 . .
C19 C20 C15 118.5(2) . .
C19 C20 C23 120.0(2) . .
C15 C20 C23 121.5(2) . .
C16 C21 H21A 109.5 . .
C16 C21 H21B 109.5 . .
H21A C21 H21B 109.5 . .
C16 C21 H21C 109.5 . .
H21A C21 H21C 109.5 . .
H21B C21 H21C 109.5 . .
C18 C22 H22A 109.5 . .
C18 C22 H22B 109.5 . .
H22A C22 H22B 109.5 . .
C18 C22 H22C 109.5 . .
H22A C22 H22C 109.5 . .
H22B C22 H22C 109.5 . .
C20 C23 H23A 109.5 . .
C20 C23 H23B 109.5 . .
H23A C23 H23B 109.5 . .
C20 C23 H23C 109.5 . .
H23A C23 H23C 109.5 . .
H23B C23 H23C 109.5 . .
N3 C24 N4 103.5(2) . .
N3 C24 Ni1 127.54(19) . .
N4 C24 Ni1 128.61(17) . .
C26 C25 N3 107.1(2) . .
C26 C25 H25 126.5 . .
N3 C25 H25 126.5 . .
C25 C26 N4 106.8(2) . .
C25 C26 H26 126.6 . .
N4 C26 H26 126.6 . .
N3 C27 H27A 109.5 . .
N3 C27 H27B 109.5 . .
H27A C27 H27B 109.5 . .
N3 C27 H27C 109.5 . .
H27A C27 H27C 109.5 . .
H27B C27 H27C 109.5 . .
N4 C28 H28A 109.5 . .
N4 C28 H28B 109.5 . .
H28A C28 H28B 109.5 . .
N4 C28 H28C 109.5 . .
H28A C28 H28C 109.5 . .
H28B C28 H28C 109.5 . .
C30 C29 C33 108.2(2) . .
C30 C29 Ni1 71.37(13) . .
C33 C29 Ni1 73.32(14) . .
C30 C29 H29 125.9 . .
C33 C29 H29 125.9 . .
Ni1 C29 H29 121.1 . .
C29 C30 C31 106.8(2) . .
C29 C30 Ni1 70.46(13) . .
C31 C30 Ni1 68.38(13) . .
C29 C30 H30 126.6 . .
C31 C30 H30 126.6 . .
Ni1 C30 H30 126.1 . .
C30 C31 C32 109.2(2) . .
C30 C31 Ni1 72.89(13) . .
C32 C31 Ni1 74.09(14) . .
C30 C31 H31 125.4 . .
C32 C31 H31 125.4 . .
Ni1 C31 H31 119.4 . .
C33 C32 C31 106.9(3) . .
C33 C32 Ni1 72.41(15) . .
C31 C32 Ni1 66.90(14) . .
C33 C32 H32 126.6 . .
C31 C32 H32 126.6 . .
Ni1 C32 H32 125.7 . .
C32 C33 C29 108.7(2) . .
C32 C33 Ni1 70.92(15) . .
C29 C33 Ni1 68.24(14) . .
C32 C33 H33 125.7 . .
C29 C33 H33 125.7 . .
Ni1 C33 H33 126.7 . .
C1 N1 C6 121.61(17) . .
C1 N1 C2 125.43(19) . .
C6 N1 C2 111.74(18) . .
C1 N2 C15 121.48(18) . .
C1 N2 C4 125.98(19) . .
C15 N2 C4 112.47(18) . .
C24 N3 C25 111.1(2) . .
C24 N3 C27 124.8(2) . .
C25 N3 C27 124.1(2) . .
C24 N4 C26 111.5(2) . .
C24 N4 C28 126.4(2) . .
C26 N4 C28 122.2(2) . .
C24 Ni1 C1 98.78(9) . .
C24 Ni1 C31 89.24(10) . .
C1 Ni1 C31 171.78(10) . .
C24 Ni1 C29 151.83(10) . .
C1 Ni1 C29 107.35(9) . .
C31 Ni1 C29 64.43(10) . .
C24 Ni1 C30 114.32(10) . .
C1 Ni1 C30 134.32(10) . .
C31 Ni1 C30 38.73(10) . .
C29 Ni1 C30 38.16(10) . .
C24 Ni1 C32 102.51(10) . .
C1 Ni1 C32 139.10(10) . .
C31 Ni1 C32 39.02(10) . .
C29 Ni1 C32 63.80(10) . .
C30 Ni1 C32 64.48(10) . .
C24 Ni1 C33 138.32(10) . .
C1 Ni1 C33 110.71(10) . .
C31 Ni1 C33 63.38(10) . .
C29 Ni1 C33 38.44(10) . .
C30 Ni1 C33 63.59(10) . .
C32 Ni1 C33 36.67(10) . .

loop_
_geom_bond_atom_site_label_1
_geom_bond_atom_site_label_2
_geom_bond_distance
_geom_bond_site_symmetry_2
C1 N2 1.359(3) .
C1 N1 1.370(3) .
C1 Ni1 1.946(2) .
C2 O1 1.241(3) .
C2 C3 1.392(3) .
C2 N1 1.463(3) .
C3 C4 1.399(3) .
C3 C5 1.498(3) .
C4 O2 1.233(3) .
C4 N2 1.462(3) .
C5 H5A 0.9800 .
C5 H5B 0.9800 .
C5 H5C 0.9800 .
C6 C7 1.392(3) .
C6 C11 1.401(3) .
C6 N1 1.454(3) .
C7 C8 1.402(3) .
C7 C12 1.503(3) .
C8 C9 1.384(4) .
C8 H8 0.9500 .
C9 C10 1.379(4) .
C9 C13 1.521(4) .
C10 C11 1.393(4) .
C10 H10 0.9500 .
C11 C14 1.511(4) .
C12 H12A 0.9800 .
C12 H12B 0.9800 .
C12 H12C 0.9800 .
C13 H13A 0.9800 .
C13 H13B 0.9800 .
C13 H13C 0.9800 .
C14 H14A 0.9800 .
C14 H14B 0.9800 .
C14 H14C 0.9800 .
C15 C20 1.392(3) .
C15 C16 1.401(3) .
C15 N2 1.452(3) .
C16 C17 1.385(3) .
C16 C21 1.511(3) .
C17 C18 1.386(3) .
C17 H17 0.9500 .
C18 C19 1.392(3) .
C18 C22 1.510(4) .
C19 C20 1.388(3) .
C19 H19 0.9500 .
C20 C23 1.514(3) .
C21 H21A 0.9800 .
C21 H21B 0.9800 .
C21 H21C 0.9800 .
C22 H22A 0.9800 .
C22 H22B 0.9800 .
C22 H22C 0.9800 .
C23 H23A 0.9800 .
C23 H23B 0.9800 .
C23 H23C 0.9800 .
C24 N3 1.358(3) .
C24 N4 1.363(3) .
C24 Ni1 1.907(2) .
C25 C26 1.334(4) .
C25 N3 1.380(3) .
C25 H25 0.9500 .
C26 N4 1.372(3) .
C26 H26 0.9500 .
C27 N3 1.454(3) .
C27 H27A 0.9800 .
C27 H27B 0.9800 .
C27 H27C 0.9800 .
C28 N4 1.465(3) .
C28 H28A 0.9800 .
C28 H28B 0.9800 .
C28 H28C 0.9800 .
C29 C30 1.404(4) .
C29 C33 1.433(4) .
C29 Ni1 2.141(2) .
C29 H29 0.9500 .
C30 C31 1.409(4) .
C30 Ni1 2.153(2) .
C30 H30 0.9500 .
C31 C32 1.433(4) .
C31 Ni1 2.094(2) .
C31 H31 0.9500 .
C32 C33 1.383(4) .
C32 Ni1 2.189(2) .
C32 H32 0.9500 .
C33 Ni1 2.208(2) .
C33 H33 0.9500 .

loop_
_geom_torsion_atom_site_label_1
_geom_torsion_atom_site_label_2
_geom_torsion_atom_site_label_3
_geom_torsion_atom_site_label_4
_geom_torsion
_geom_torsion_site_symmetry_1
_geom_torsion_site_symmetry_2
_geom_torsion_site_symmetry_3
_geom_torsion_site_symmetry_4
O1 C2 C3 C4 -177.6(2) . . . .
N1 C2 C3 C4 0.3(3) . . . .
O1 C2 C3 C5 0.5(4) . . . .
N1 C2 C3 C5 178.4(2) . . . .
C2 C3 C4 O2 175.1(2) . . . .
C5 C3 C4 O2 -3.0(4) . . . .
C2 C3 C4 N2 -6.3(3) . . . .
C5 C3 C4 N2 175.5(2) . . . .
C11 C6 C7 C8 4.9(3) . . . .
N1 C6 C7 C8 177.7(2) . . . .
C11 C6 C7 C12 -174.6(2) . . . .
N1 C6 C7 C12 -1.8(3) . . . .
C6 C7 C8 C9 -0.8(4) . . . .
C12 C7 C8 C9 178.7(2) . . . .
C7 C8 C9 C10 -2.1(4) . . . .
C7 C8 C9 C13 -177.5(2) . . . .
C8 C9 C10 C11 1.0(4) . . . .
C13 C9 C10 C11 176.5(2) . . . .
C9 C10 C11 C6 2.9(4) . . . .
C9 C10 C11 C14 -174.7(2) . . . .
C7 C6 C11 C10 -5.9(3) . . . .
N1 C6 C11 C10 -179.14(19) . . . .
C7 C6 C11 C14 171.7(2) . . . .
N1 C6 C11 C14 -1.6(3) . . . .
C20 C15 C16 C17 4.6(3) . . . .
N2 C15 C16 C17 176.0(2) . . . .
C20 C15 C16 C21 -173.5(2) . . . .
N2 C15 C16 C21 -2.1(3) . . . .
C15 C16 C17 C18 -0.2(4) . . . .
C21 C16 C17 C18 178.0(2) . . . .
C16 C17 C18 C19 -2.4(4) . . . .
C16 C17 C18 C22 175.4(2) . . . .
C17 C18 C19 C20 0.8(4) . . . .
C22 C18 C19 C20 -177.0(2) . . . .
C18 C19 C20 C15 3.4(4) . . . .
C18 C19 C20 C23 -174.9(2) . . . .
C16 C15 C20 C19 -6.1(3) . . . .
N2 C15 C20 C19 -177.6(2) . . . .
C16 C15 C20 C23 172.1(2) . . . .
N2 C15 C20 C23 0.7(3) . . . .
N3 C25 C26 N4 -0.6(3) . . . .
C33 C29 C30 C31 -5.6(3) . . . .
Ni1 C29 C30 C31 58.99(15) . . . .
C33 C29 C30 Ni1 -64.55(16) . . . .
C29 C30 C31 C32 5.4(3) . . . .
Ni1 C30 C31 C32 65.75(16) . . . .
C29 C30 C31 Ni1 -60.32(16) . . . .
C30 C31 C32 C33 -3.2(3) . . . .
Ni1 C31 C32 C33 61.80(16) . . . .
C30 C31 C32 Ni1 -64.97(16) . . . .
C31 C32 C33 C29 -0.3(3) . . . .
Ni1 C32 C33 C29 57.93(16) . . . .
C31 C32 C33 Ni1 -58.25(15) . . . .
C30 C29 C33 C32 3.7(3) . . . .
Ni1 C29 C33 C32 -59.57(17) . . . .
C30 C29 C33 Ni1 63.28(16) . . . .
N2 C1 N1 C6 158.5(2) . . . .
Ni1 C1 N1 C6 -27.4(3) . . . .
N2 C1 N1 C2 -7.8(3) . . . .
Ni1 C1 N1 C2 166.25(16) . . . .
C7 C6 N1 C1 106.3(3) . . . .
C11 C6 N1 C1 -80.6(3) . . . .
C7 C6 N1 C2 -85.7(3) . . . .
C11 C6 N1 C2 87.4(2) . . . .
O1 C2 N1 C1 -174.4(2) . . . .
C3 C2 N1 C1 7.5(3) . . . .
O1 C2 N1 C6 18.1(3) . . . .
C3 C2 N1 C6 -160.0(2) . . . .
N1 C1 N2 C15 -176.10(18) . . . .
Ni1 C1 N2 C15 9.6(3) . . . .
N1 C1 N2 C4 0.8(3) . . . .
Ni1 C1 N2 C4 -173.44(16) . . . .
C20 C15 N2 C1 -110.4(2) . . . .
C16 C15 N2 C1 78.0(3) . . . .
C20 C15 N2 C4 72.3(3) . . . .
C16 C15 N2 C4 -99.3(2) . . . .
O2 C4 N2 C1 -175.2(2) . . . .
C3 C4 N2 C1 6.0(3) . . . .
O2 C4 N2 C15 1.9(3) . . . .
C3 C4 N2 C15 -176.79(19) . . . .
N4 C24 N3 C25 1.2(3) . . . .
Ni1 C24 N3 C25 174.85(19) . . . .
N4 C24 N3 C27 -178.3(2) . . . .
Ni1 C24 N3 C27 -4.6(4) . . . .
C26 C25 N3 C24 -0.4(3) . . . .
C26 C25 N3 C27 179.1(3) . . . .
N3 C24 N4 C26 -1.5(3) . . . .
Ni1 C24 N4 C26 -175.14(19) . . . .
N3 C24 N4 C28 178.5(2) . . . .
Ni1 C24 N4 C28 4.8(4) . . . .
C25 C26 N4 C24 1.4(3) . . . .
C25 C26 N4 C28 -178.6(2) . . . .
